data_7709698
loop_
_publ_author_name
'Hylland, Knut T.'
'Schmidtke, Inga L.'
'Wragg, David S.'
'Nova, Ainara'
'Tilset, Mats'

_publ_section_title
;
 Synthesis of substituted (N,C) and (N,C,C) Au(iii) complexes: the
 influence of sterics and electronics on cyclometalation reactions
;
_journal_name_full 'Dalton Transactions'
_journal_paper_doi 10.1039/D2DT00371F
_journal_year 2022
_chemical_formula_moiety 'C15 H6 Au F8 N O4'
_chemical_formula_sum 'C15 H6 Au F8 N O4'
_chemical_formula_weight 613.17
_space_group_crystal_system triclinic
_space_group_IT_number 2
_space_group_name_Hall '-P 1'
_space_group_name_H-M_alt 'P -1'
_atom_sites_solution_hydrogens geom
_audit_creation_date 2021-10-13
_audit_creation_method
;
Olex2 1.3
(compiled 2020.11.12 svn.r5f609507 for OlexSys, GUI svn.r6408)
;
_audit_update_record
;
2021-10-13 deposited with the CCDC.	2022-03-04 downloaded from the CCDC.
;
_cell_angle_alpha 99.749(2)
_cell_angle_beta 103.932(2)
_cell_angle_gamma 94.850(2)
_cell_formula_units_Z 2
_cell_length_a 9.0823(9)
_cell_length_b 9.6035(9)
_cell_length_c 9.6741(9)
_cell_measurement_reflns_used 9887
_cell_measurement_temperature 100.0
_cell_measurement_theta_max 28.38
_cell_measurement_theta_min 2.17
_cell_volume 800.19(13)
_computing_cell_refinement 'SAINT V8.40A (Bruker, 2019)'
_computing_data_reduction 'SAINT V8.40A (Bruker, 2019)'
_computing_molecular_graphics 'Olex2 1.3 (Dolomanov et al., 2009)'
_computing_publication_material 'Olex2 1.3 (Dolomanov et al., 2009)'
_computing_structure_refinement 'SHELXL 2018/3 (Sheldrick, 2015)'
_computing_structure_solution 'SHELXT 2014/5 (Sheldrick, 2014)'
_diffrn_ambient_temperature 100.0
_diffrn_detector 'Bruker Photon 100 area detector'
_diffrn_detector_area_resol_mean 10.42
_diffrn_detector_type 'CMOS area detector'
_diffrn_measured_fraction_theta_full 1.000
_diffrn_measured_fraction_theta_max 0.999
_diffrn_measurement_device 'three-circle diffractometer'
_diffrn_measurement_device_type 'Bruker D8 Venture'
_diffrn_measurement_method '\w and \f shutterless scans'
_diffrn_radiation_monochromator 'mirror optics'
_diffrn_radiation_probe x-ray
_diffrn_radiation_type MoK\a
_diffrn_radiation_wavelength 0.71073
_diffrn_reflns_av_R_equivalents 0.0549
_diffrn_reflns_av_unetI/netI 0.0375
_diffrn_reflns_Laue_measured_fraction_full 1.000
_diffrn_reflns_Laue_measured_fraction_max 0.999
_diffrn_reflns_limit_h_max 12
_diffrn_reflns_limit_h_min -12
_diffrn_reflns_limit_k_max 12
_diffrn_reflns_limit_k_min -12
_diffrn_reflns_limit_l_max 12
_diffrn_reflns_limit_l_min -12
_diffrn_reflns_number 23774
_diffrn_reflns_point_group_measured_fraction_full 1.000
_diffrn_reflns_point_group_measured_fraction_max 0.999
_diffrn_reflns_theta_full 25.242
_diffrn_reflns_theta_max 28.426
_diffrn_reflns_theta_min 2.170
_diffrn_source 'microfocus sealed X-ray tube'
_diffrn_source_current 1.0
_diffrn_source_power 0.05
_diffrn_source_type 'Incoatec I\ms'
_diffrn_source_voltage 50.0
_diffrn_standards_number 0
_exptl_absorpt_coefficient_mu 9.307
_exptl_absorpt_correction_T_max 0.7457
_exptl_absorpt_correction_T_min 0.4812
_exptl_absorpt_correction_type multi-scan
_exptl_absorpt_process_details
;
SADABS-2016/2 (Bruker,2016/2) was used for absorption correction.
wR2(int) was 0.1222 before and 0.0611 after correction.
The Ratio of minimum to maximum transmission is 0.6453.
The \l/2 correction factor is Not present.
;
_exptl_crystal_colour colourless
_exptl_crystal_colour_primary colourless
_exptl_crystal_density_diffrn 2.545
_exptl_crystal_description plate
_exptl_crystal_F_000 572
_exptl_crystal_size_max 0.4
_exptl_crystal_size_mid 0.14
_exptl_crystal_size_min 0.05
_refine_diff_density_max 1.858
_refine_diff_density_min -0.928
_refine_diff_density_rms 0.157
_refine_ls_extinction_method none
_refine_ls_goodness_of_fit_ref 1.040
_refine_ls_hydrogen_treatment constr
_refine_ls_matrix_type full
_refine_ls_number_parameters 262
_refine_ls_number_reflns 4025
_refine_ls_number_restraints 0
_refine_ls_restrained_S_all 1.040
_refine_ls_R_factor_all 0.0315
_refine_ls_R_factor_gt 0.0254
_refine_ls_shift/su_max 0.001
_refine_ls_shift/su_mean 0.000
_refine_ls_structure_factor_coef Fsqd
_refine_ls_weighting_details 'w=1/[\s^2^(Fo^2^)+(0.0158P)^2^+2.0088P] where P=(Fo^2^+2Fc^2^)/3'
_refine_ls_weighting_scheme calc
_refine_ls_wR_factor_gt 0.0502
_refine_ls_wR_factor_ref 0.0516
_reflns_Friedel_coverage 0.000
_reflns_number_gt 3665
_reflns_number_total 4025
_reflns_threshold_expression 'I > 2\s(I)'
_cod_data_source_file d2dt00371f2.cif
_cod_data_source_block mo_il_ma_48_0m_a
_cod_database_code 7709698
_shelx_shelxl_version_number 2018/3
_shelx_space_group_comment
;
The symmetry employed for this shelxl refinement is uniquely defined
by the following loop, which should always be used as a source of
symmetry information in preference to the above space-group names.
They are only intended as comments.
;
_shelx_estimated_absorpt_t_max 0.653
_shelx_estimated_absorpt_t_min 0.118
_olex2_refinement_description
;
1. Fixed Uiso
 At 1.2 times of:
  All C(H) groups
2.a Aromatic/amide H refined with riding coordinates:
 C1(H1), C7(H7), C4(H4), C9(H9), C3(H3), C2(H2)
;
_olex2_date_sample_data_collection 2021-09-27
_olex2_date_sample_submission 2021-09-24
_olex2_exptl_crystal_mounting_method 'Frozen on a Mitegen cryoloop using Paretone oil.'
_olex2_submission_special_instructions 'No special instructions were received'

loop_
_space_group_symop_operation_xyz
'x, y, z'
'-x, -y, -z'

loop_
_atom_site_label
_atom_site_type_symbol
_atom_site_fract_x
_atom_site_fract_y
_atom_site_fract_z
_atom_site_U_iso_or_equiv
_atom_site_adp_type
_atom_site_occupancy
_atom_site_site_symmetry_order
_atom_site_calc_flag
_atom_site_refinement_flags_posn
_atom_site_refinement_flags_adp
_atom_site_refinement_flags_occupancy
_atom_site_disorder_assembly
_atom_site_disorder_group
Au1 Au 0.41928(2) 0.47798(2) 0.23572(2) 0.01434(5) Uani 1 1 d . . . . .
F2 F 0.4772(3) 0.1464(2) 0.0918(2) 0.0221(5) Uani 1 1 d . . . . .
F1 F 0.9315(3) 0.2756(3) -0.0283(3) 0.0278(6) Uani 1 1 d . . . . .
O3 O 0.2660(3) 0.5900(3) 0.3212(3) 0.0190(6) Uani 1 1 d . . . . .
O1 O 0.2765(3) 0.3006(3) 0.2131(3) 0.0185(6) Uani 1 1 d . . . . .
F7 F 0.0950(3) 0.6318(3) 0.6104(3) 0.0353(7) Uani 1 1 d . . . . .
F8 F 0.0102(3) 0.6677(3) 0.3956(3) 0.0355(7) Uani 1 1 d . . . . .
O2 O 0.4434(4) 0.2173(3) 0.3856(3) 0.0219(6) Uani 1 1 d . . . . .
O4 O 0.2928(3) 0.4775(3) 0.5120(3) 0.0194(6) Uani 1 1 d . . . . .
F3 F 0.2440(4) -0.0237(3) 0.3121(4) 0.0532(9) Uani 1 1 d . . . . .
F6 F 0.2079(4) 0.7990(3) 0.5393(4) 0.0470(8) Uani 1 1 d . . . . .
N1 N 0.5510(4) 0.6591(3) 0.2444(3) 0.0143(6) Uani 1 1 d . . . . .
F4 F 0.0950(5) 0.0613(4) 0.1543(4) 0.0778(14) Uani 1 1 d . . . . .
F5 F 0.1112(4) 0.1297(4) 0.3805(5) 0.0733(13) Uani 1 1 d . . . . .
C1 C 0.5185(5) 0.7889(4) 0.2985(4) 0.0179(8) Uani 1 1 d . . . . .
H1 H 0.431397 0.795978 0.336168 0.021 Uiso 1 1 calc R U . . .
C5 C 0.6753(5) 0.6457(4) 0.1890(4) 0.0167(8) Uani 1 1 d . . . . .
C6 C 0.6907(5) 0.4956(4) 0.1339(4) 0.0158(8) Uani 1 1 d . . . . .
C8 C 0.8143(5) 0.3151(4) 0.0269(4) 0.0198(8) Uani 1 1 d . . . . .
C14 C 0.2431(4) 0.5641(4) 0.4426(4) 0.0157(8) Uani 1 1 d . . . . .
C11 C 0.5749(5) 0.3926(4) 0.1437(4) 0.0150(8) Uani 1 1 d . . . . .
C7 C 0.8122(5) 0.4582(4) 0.0769(4) 0.0192(8) Uani 1 1 d . . . . .
H7 H 0.890317 0.528342 0.072560 0.023 Uiso 1 1 calc R U . . .
C4 C 0.7693(5) 0.7652(4) 0.1873(4) 0.0189(8) Uani 1 1 d . . . . .
H4 H 0.855026 0.756422 0.147767 0.023 Uiso 1 1 calc R U . . .
C9 C 0.7047(5) 0.2096(4) 0.0325(4) 0.0206(9) Uani 1 1 d . . . . .
H9 H 0.709873 0.111950 -0.002163 0.025 Uiso 1 1 calc R U . . .
C3 C 0.7373(5) 0.8992(4) 0.2441(4) 0.0206(9) Uani 1 1 d . . . . .
H3 H 0.802222 0.982412 0.244787 0.025 Uiso 1 1 calc R U . . .
C15 C 0.1375(5) 0.6663(4) 0.4970(4) 0.0179(8) Uani 1 1 d . . . . .
C2 C 0.6107(5) 0.9108(4) 0.2995(4) 0.0195(8) Uani 1 1 d . . . . .
H2 H 0.587723 1.001834 0.337780 0.023 Uiso 1 1 calc R U . . .
C10 C 0.5861(5) 0.2515(4) 0.0910(4) 0.0174(8) Uani 1 1 d . . . . .
C12 C 0.3204(5) 0.2144(4) 0.3007(4) 0.0185(8) Uani 1 1 d . . . . .
C13 C 0.1905(6) 0.0947(5) 0.2860(5) 0.0276(10) Uani 1 1 d . . . . .

loop_
_atom_site_aniso_label
_atom_site_aniso_U_11
_atom_site_aniso_U_22
_atom_site_aniso_U_33
_atom_site_aniso_U_23
_atom_site_aniso_U_13
_atom_site_aniso_U_12
Au1 0.01871(8) 0.01382(7) 0.01193(7) 0.00399(5) 0.00471(5) 0.00503(5)
F2 0.0305(15) 0.0150(11) 0.0219(12) 0.0017(9) 0.0107(11) 0.0015(10)
F1 0.0294(15) 0.0242(13) 0.0363(14) 0.0039(11) 0.0201(12) 0.0098(11)
O3 0.0219(16) 0.0211(14) 0.0175(13) 0.0074(11) 0.0076(12) 0.0084(12)
O1 0.0164(15) 0.0198(14) 0.0197(14) 0.0046(11) 0.0046(12) 0.0032(12)
F7 0.0468(18) 0.0468(17) 0.0238(13) 0.0143(12) 0.0197(13) 0.0248(14)
F8 0.0261(15) 0.0560(18) 0.0249(13) 0.0064(13) 0.0036(12) 0.0208(14)
O2 0.0245(17) 0.0230(15) 0.0189(14) 0.0070(12) 0.0043(13) 0.0051(13)
O4 0.0229(16) 0.0193(14) 0.0162(13) 0.0047(11) 0.0028(12) 0.0073(12)
F3 0.044(2) 0.0251(15) 0.097(3) 0.0253(17) 0.0210(19) 0.0064(14)
F6 0.0412(19) 0.0178(13) 0.082(2) -0.0101(14) 0.0317(18) -0.0022(13)
N1 0.0194(18) 0.0134(15) 0.0122(14) 0.0034(12) 0.0057(13) 0.0067(13)
F4 0.077(3) 0.059(2) 0.067(2) 0.031(2) -0.035(2) -0.041(2)
F5 0.067(3) 0.0425(19) 0.123(3) -0.012(2) 0.074(3) -0.0093(18)
C1 0.023(2) 0.0177(19) 0.0146(18) 0.0037(15) 0.0061(16) 0.0072(16)
C5 0.021(2) 0.0170(18) 0.0130(17) 0.0054(14) 0.0024(16) 0.0066(16)
C6 0.020(2) 0.0172(18) 0.0085(16) 0.0013(14) 0.0021(15) 0.0038(16)
C8 0.021(2) 0.025(2) 0.0168(18) 0.0043(16) 0.0090(17) 0.0121(17)
C14 0.0110(19) 0.0163(18) 0.0174(18) 0.0000(15) 0.0024(15) -0.0008(15)
C11 0.014(2) 0.0215(19) 0.0090(16) 0.0051(14) 0.0004(15) 0.0059(16)
C7 0.020(2) 0.022(2) 0.0168(18) 0.0053(15) 0.0044(16) 0.0041(17)
C4 0.017(2) 0.0207(19) 0.0197(19) 0.0044(16) 0.0048(16) 0.0045(16)
C9 0.030(2) 0.0173(19) 0.0166(18) 0.0026(15) 0.0080(18) 0.0100(17)
C3 0.025(2) 0.0144(18) 0.0207(19) 0.0036(15) 0.0036(18) 0.0005(17)
C15 0.015(2) 0.0200(19) 0.0176(18) 0.0031(15) 0.0018(16) 0.0018(16)
C2 0.029(2) 0.0126(17) 0.0165(18) 0.0030(15) 0.0037(17) 0.0062(17)
C10 0.023(2) 0.0179(18) 0.0122(17) 0.0054(14) 0.0041(16) 0.0029(16)
C12 0.025(2) 0.0159(18) 0.0170(18) 0.0017(15) 0.0106(18) 0.0036(17)
C13 0.031(3) 0.021(2) 0.033(2) 0.0069(18) 0.011(2) 0.0069(19)

loop_
_atom_type_symbol
_atom_type_description
_atom_type_scat_dispersion_real
_atom_type_scat_dispersion_imag
_atom_type_scat_source
C C 0.0033 0.0016 'International Tables Vol C Tables 4.2.6.8 and 6.1.1.4'
H H 0.0000 0.0000 'International Tables Vol C Tables 4.2.6.8 and 6.1.1.4'
Au Au -2.0133 8.8022 'International Tables Vol C Tables 4.2.6.8 and 6.1.1.4'
F F 0.0171 0.0103 'International Tables Vol C Tables 4.2.6.8 and 6.1.1.4'
N N 0.0061 0.0033 'International Tables Vol C Tables 4.2.6.8 and 6.1.1.4'
O O 0.0106 0.0060 'International Tables Vol C Tables 4.2.6.8 and 6.1.1.4'

loop_
_geom_angle_atom_site_label_1
_geom_angle_atom_site_label_2
_geom_angle_atom_site_label_3
_geom_angle
_geom_angle_site_symmetry_1
_geom_angle_site_symmetry_3
_geom_angle_publ_flag
O1 Au1 O3 87.60(11) . . ?
O1 Au1 N1 175.45(12) . . ?
O1 Au1 C11 98.89(14) . . ?
N1 Au1 O3 91.37(12) . . ?
N1 Au1 C11 81.86(14) . . ?
C11 Au1 O3 172.50(13) . . ?
C14 O3 Au1 117.4(2) . . ?
C12 O1 Au1 116.8(3) . . ?
C1 N1 Au1 122.5(3) . . ?
C1 N1 C5 121.0(3) . . ?
C5 N1 Au1 116.5(2) . . ?
N1 C1 H1 119.7 . . ?
N1 C1 C2 120.5(4) . . ?
C2 C1 H1 119.7 . . ?
N1 C5 C6 112.9(3) . . ?
N1 C5 C4 120.1(3) . . ?
C4 C5 C6 127.0(4) . . ?
C11 C6 C5 115.7(3) . . ?
C7 C6 C5 122.1(4) . . ?
C7 C6 C11 122.2(4) . . ?
F1 C8 C7 118.6(4) . . ?
F1 C8 C9 118.0(4) . . ?
C9 C8 C7 123.4(4) . . ?
O3 C14 C15 110.2(3) . . ?
O4 C14 O3 129.5(4) . . ?
O4 C14 C15 120.3(3) . . ?
C6 C11 Au1 113.1(3) . . ?
C10 C11 Au1 130.3(3) . . ?
C10 C11 C6 116.6(4) . . ?
C6 C7 H7 121.3 . . ?
C8 C7 C6 117.3(4) . . ?
C8 C7 H7 121.3 . . ?
C5 C4 H4 120.4 . . ?
C5 C4 C3 119.2(4) . . ?
C3 C4 H4 120.4 . . ?
C8 C9 H9 121.3 . . ?
C8 C9 C10 117.4(4) . . ?
C10 C9 H9 121.3 . . ?
C4 C3 H3 120.1 . . ?
C2 C3 C4 119.9(4) . . ?
C2 C3 H3 120.1 . . ?
F7 C15 C14 112.2(3) . . ?
F8 C15 F7 106.8(3) . . ?
F8 C15 F6 107.4(3) . . ?
F8 C15 C14 112.5(3) . . ?
F6 C15 F7 106.7(3) . . ?
F6 C15 C14 111.0(3) . . ?
C1 C2 C3 119.2(4) . . ?
C1 C2 H2 120.4 . . ?
C3 C2 H2 120.4 . . ?
F2 C10 C11 120.5(4) . . ?
F2 C10 C9 116.4(3) . . ?
C11 C10 C9 123.1(4) . . ?
O1 C12 C13 110.9(4) . . ?
O2 C12 O1 129.4(4) . . ?
O2 C12 C13 119.7(4) . . ?
F3 C13 F4 106.0(4) . . ?
F3 C13 C12 111.6(4) . . ?
F4 C13 C12 113.4(4) . . ?
F5 C13 F3 106.4(4) . . ?
F5 C13 F4 108.4(5) . . ?
F5 C13 C12 110.8(4) . . ?

loop_
_geom_bond_atom_site_label_1
_geom_bond_atom_site_label_2
_geom_bond_distance
_geom_bond_site_symmetry_2
_geom_bond_publ_flag
Au1 O3 2.070(3) . ?
Au1 O1 1.999(3) . ?
Au1 N1 2.003(3) . ?
Au1 C11 2.004(4) . ?
F2 C10 1.354(5) . ?
F1 C8 1.355(4) . ?
O3 C14 1.300(4) . ?
O1 C12 1.301(5) . ?
F7 C15 1.330(4) . ?
F8 C15 1.326(5) . ?
O2 C12 1.212(5) . ?
O4 C14 1.205(5) . ?
F3 C13 1.313(5) . ?
F6 C15 1.327(5) . ?
N1 C1 1.353(5) . ?
N1 C5 1.367(5) . ?
F4 C13 1.327(6) . ?
F5 C13 1.313(5) . ?
C1 H1 0.9500 . ?
C1 C2 1.378(6) . ?
C5 C6 1.481(5) . ?
C5 C4 1.376(6) . ?
C6 C11 1.413(6) . ?
C6 C7 1.394(6) . ?
C8 C7 1.381(5) . ?
C8 C9 1.377(6) . ?
C14 C15 1.546(5) . ?
C11 C10 1.387(5) . ?
C7 H7 0.9500 . ?
C4 H4 0.9500 . ?
C4 C3 1.394(5) . ?
C9 H9 0.9500 . ?
C9 C10 1.389(6) . ?
C3 H3 0.9500 . ?
C3 C2 1.386(6) . ?
C2 H2 0.9500 . ?
C12 C13 1.539(6) . ?

loop_
_geom_torsion_atom_site_label_1
_geom_torsion_atom_site_label_2
_geom_torsion_atom_site_label_3
_geom_torsion_atom_site_label_4
_geom_torsion
_geom_torsion_site_symmetry_1
_geom_torsion_site_symmetry_2
_geom_torsion_site_symmetry_3
_geom_torsion_site_symmetry_4
_geom_torsion_publ_flag
Au1 O3 C14 O4 -4.2(6) . . . . ?
Au1 O3 C14 C15 174.9(2) . . . . ?
Au1 O1 C12 O2 -8.7(5) . . . . ?
Au1 O1 C12 C13 171.8(2) . . . . ?
Au1 N1 C1 C2 -178.6(3) . . . . ?
Au1 N1 C5 C6 -1.0(4) . . . . ?
Au1 N1 C5 C4 178.2(3) . . . . ?
Au1 C11 C10 F2 2.8(5) . . . . ?
Au1 C11 C10 C9 -178.5(3) . . . . ?
F1 C8 C7 C6 -179.6(3) . . . . ?
F1 C8 C9 C10 179.3(3) . . . . ?
O3 C14 C15 F7 171.8(3) . . . . ?
O3 C14 C15 F8 51.4(4) . . . . ?
O3 C14 C15 F6 -68.9(4) . . . . ?
O1 C12 C13 F3 149.0(4) . . . . ?
O1 C12 C13 F4 29.5(5) . . . . ?
O1 C12 C13 F5 -92.7(5) . . . . ?
O2 C12 C13 F3 -30.6(5) . . . . ?
O2 C12 C13 F4 -150.1(4) . . . . ?
O2 C12 C13 F5 87.7(5) . . . . ?
O4 C14 C15 F7 -9.0(5) . . . . ?
O4 C14 C15 F8 -129.5(4) . . . . ?
O4 C14 C15 F6 110.2(4) . . . . ?
N1 C1 C2 C3 0.1(6) . . . . ?
N1 C5 C6 C11 1.5(5) . . . . ?
N1 C5 C6 C7 -178.1(3) . . . . ?
N1 C5 C4 C3 0.8(6) . . . . ?
C1 N1 C5 C6 -179.4(3) . . . . ?
C1 N1 C5 C4 -0.2(6) . . . . ?
C5 N1 C1 C2 -0.2(6) . . . . ?
C5 C6 C11 Au1 -1.3(4) . . . . ?
C5 C6 C11 C10 179.2(3) . . . . ?
C5 C6 C7 C8 -179.3(4) . . . . ?
C5 C4 C3 C2 -0.9(6) . . . . ?
C6 C5 C4 C3 179.9(4) . . . . ?
C6 C11 C10 F2 -177.8(3) . . . . ?
C6 C11 C10 C9 0.8(6) . . . . ?
C8 C9 C10 F2 178.2(3) . . . . ?
C8 C9 C10 C11 -0.5(6) . . . . ?
C11 C6 C7 C8 1.2(6) . . . . ?
C7 C6 C11 Au1 178.3(3) . . . . ?
C7 C6 C11 C10 -1.2(5) . . . . ?
C7 C8 C9 C10 0.4(6) . . . . ?
C4 C5 C6 C11 -177.6(4) . . . . ?
C4 C5 C6 C7 2.8(6) . . . . ?
C4 C3 C2 C1 0.5(6) . . . . ?
C9 C8 C7 C6 -0.8(6) . . . . ?
